data_2219166
loop_
_publ_author_name
'\"Ozel G\"uven, \"Ozden'
'Erdo\(gan, Taner'
'Coles, Simon J.'
'H\"okelek, Tuncer'

_publ_section_title
;
 1-[2-(2,6-Dichlorobenzyloxy)-2-(2-furyl)ethyl]-1<i>H</i>-benzimidazole
;
_journal_coeditor_code SI2098
_journal_issue 8
_journal_name_full 'Acta Crystallographica Section E'
_journal_page_first o1437
_journal_paper_doi 10.1107/S1600536808020758
_journal_volume 64
_journal_year 2008
_chemical_formula_iupac 'C20 H16 Cl2 N2 O2'
_chemical_formula_moiety 'C20 H16 Cl2 N2 O2'
_chemical_formula_sum 'C20 H16 Cl2 N2 O2'
_chemical_formula_weight 387.25
_chemical_name_systematic
;
1-[2-(2,6-Dichlorobenzyloxy)-2-(2-furyl)ethyl]-1<i>H</i>-benzimidazole
;
_space_group_IT_number 61
_symmetry_cell_setting orthorhombic
_symmetry_space_group_name_Hall '-P 2ac 2ab'
_symmetry_space_group_name_H-M 'P b c a'
_atom_sites_solution_hydrogens geom
_atom_sites_solution_primary direct
_atom_sites_solution_secondary difmap
_audit_creation_method SHELXL-97
_cell_angle_alpha 90.00
_cell_angle_beta 90.00
_cell_angle_gamma 90.00
_cell_formula_units_Z 8
_cell_length_a 12.7720(3)
_cell_length_b 12.9761(2)
_cell_length_c 21.9732(5)
_cell_measurement_reflns_used 4594
_cell_measurement_temperature 120(2)
_cell_measurement_theta_max 27.485
_cell_measurement_theta_min 2.910
_cell_volume 3641.63(13)
_computing_cell_refinement 'DENZO (Otwinowski & Minor, 1997) and COLLECT (Hooft, 1998)'
_computing_data_collection 'COLLECT (Hooft, 1998)'
_computing_data_reduction 'DENZO (Otwinowski & Minor, 1997) and COLLECT (Hooft, 1998)'
_computing_molecular_graphics 'ORTEP-3 for Windows (Farrugia, 1997) and PLATON (Spek, 2003)'
_computing_publication_material 'WinGX (Farrugia, 1999) and PLATON (Spek, 2003)'
_computing_structure_refinement 'SHELXL97 (Sheldrick, 2008)'
_computing_structure_solution 'SHELXS97 (Sheldrick, 2008)'
_diffrn_ambient_temperature 120(2)
_diffrn_detector_area_resol_mean 9.091
_diffrn_measured_fraction_theta_full 0.967
_diffrn_measured_fraction_theta_max 0.967
_diffrn_measurement_device_type 'Bruker Nonius KappaCCD'
_diffrn_measurement_method '\f and \w'
_diffrn_radiation_monochromator graphite
_diffrn_radiation_source 'fine-focus sealed tube'
_diffrn_radiation_type MoK\a
_diffrn_radiation_wavelength 0.71073
_diffrn_reflns_av_R_equivalents 0.0482
_diffrn_reflns_av_sigmaI/netI 0.0368
_diffrn_reflns_limit_h_max 16
_diffrn_reflns_limit_h_min -13
_diffrn_reflns_limit_k_max 16
_diffrn_reflns_limit_k_min -14
_diffrn_reflns_limit_l_max 22
_diffrn_reflns_limit_l_min -28
_diffrn_reflns_number 27000
_diffrn_reflns_theta_full 27.83
_diffrn_reflns_theta_max 27.83
_diffrn_reflns_theta_min 3.14
_exptl_absorpt_coefficient_mu 0.373
_exptl_absorpt_correction_T_max 0.9290
_exptl_absorpt_correction_T_min 0.8352
_exptl_absorpt_correction_type multi-scan
_exptl_absorpt_process_details '(SADABS; Sheldrick, 2007)'
_exptl_crystal_colour colorless
_exptl_crystal_density_diffrn 1.413
_exptl_crystal_density_method 'not measured'
_exptl_crystal_description block
_exptl_crystal_F_000 1600
_exptl_crystal_size_max 0.50
_exptl_crystal_size_mid 0.40
_exptl_crystal_size_min 0.20
_refine_diff_density_max 0.500
_refine_diff_density_min -0.492
_refine_ls_extinction_coef 0.0141(10)
_refine_ls_extinction_expression Fc^*^=kFc[1+0.001xFc^2^\l^3^/sin(2\q)]^-1/4^
_refine_ls_extinction_method 'SHELXL97 (Sheldrick, 2008)'
_refine_ls_goodness_of_fit_ref 1.100
_refine_ls_hydrogen_treatment refall
_refine_ls_matrix_type full
_refine_ls_number_parameters 300
_refine_ls_number_reflns 4181
_refine_ls_number_restraints 0
_refine_ls_restrained_S_all 1.100
_refine_ls_R_factor_all 0.0634
_refine_ls_R_factor_gt 0.0472
_refine_ls_shift/su_max 0.000
_refine_ls_shift/su_mean 0.000
_refine_ls_structure_factor_coef Fsqd
_refine_ls_weighting_details 'w=1/[\s^2^(Fo^2^)+(0.0688P)^2^+0.7891P] where P=(Fo^2^+2Fc^2^)/3'
_refine_ls_weighting_scheme calc
_refine_ls_wR_factor_gt 0.1133
_refine_ls_wR_factor_ref 0.1223
_reflns_number_gt 3311
_reflns_number_total 4181
_reflns_threshold_expression I>2\s(I)
_cod_data_source_file si2098.cif
_cod_data_source_block I
_cod_database_code 2219166
_cod_database_fobs_code 2219166

loop_
_symmetry_equiv_pos_as_xyz
'x, y, z'
'-x+1/2, -y, z+1/2'
'x+1/2, -y+1/2, -z'
'-x, y+1/2, -z+1/2'
'-x, -y, -z'
'x-1/2, y, -z-1/2'
'-x-1/2, y-1/2, z'
'x, -y-1/2, z-1/2'

loop_
_atom_site_type_symbol
_atom_site_label
_atom_site_fract_x
_atom_site_fract_y
_atom_site_fract_z
_atom_site_U_iso_or_equiv
_atom_site_adp_type
_atom_site_calc_flag
_atom_site_occupancy
Cl Cl1 0.52705(4) 0.15868(4) 0.27568(2) 0.03062(16) Uani d 1
Cl Cl2 0.46363(3) 0.33374(4) 0.49707(2) 0.02746(16) Uani d 1
O O1 0.44665(9) -0.10157(10) 0.42074(6) 0.0231(3) Uani d 1
O O2 0.36998(8) 0.13809(9) 0.42664(5) 0.0192(3) Uani d 1
N N1 0.24117(10) 0.14633(11) 0.53080(7) 0.0183(3) Uani d 1
N N2 0.22763(11) 0.31228(12) 0.56340(7) 0.0216(3) Uani d 1
C C1 0.21768(13) 0.24739(13) 0.51763(9) 0.0205(4) Uani d 1
H H1 0.1946(14) 0.2656(15) 0.4777(9) 0.018(5) Uiso d 1
C C2 0.26218(12) 0.24900(13) 0.61103(8) 0.0186(4) Uani d 1
C C3 0.28517(13) 0.27431(15) 0.67109(9) 0.0241(4) Uani d 1
H H3 0.2801(14) 0.3425(15) 0.6832(9) 0.018(5) Uiso d 1
C C4 0.31590(13) 0.19444(16) 0.70928(10) 0.0270(4) Uani d 1
H H4 0.3323(15) 0.2095(16) 0.7491(10) 0.026(5) Uiso d 1
C C5 0.32404(14) 0.09079(16) 0.68881(9) 0.0269(4) Uani d 1
H H5 0.3477(15) 0.0361(15) 0.7160(9) 0.026(5) Uiso d 1
C C6 0.30207(13) 0.06387(14) 0.62937(9) 0.0223(4) Uani d 1
H H6 0.3068(15) -0.0068(17) 0.6154(9) 0.028(5) Uiso d 1
C C7 0.27122(12) 0.14474(13) 0.59120(8) 0.0186(4) Uani d 1
C C8 0.24218(13) 0.05901(14) 0.48853(9) 0.0198(4) Uani d 1
H H81 0.1896(15) 0.0733(16) 0.4578(9) 0.026(5) Uiso d 1
H H82 0.2223(14) -0.0048(16) 0.5104(8) 0.020(5) Uiso d 1
C C9 0.34849(12) 0.04456(13) 0.46028(8) 0.0178(4) Uani d 1
H H9 0.3996(14) 0.0367(14) 0.4940(8) 0.015(4) Uiso d 1
C C10 0.35358(12) -0.05012(13) 0.42090(8) 0.0190(4) Uani d 1
C C11 0.28836(14) -0.09792(15) 0.38168(9) 0.0249(4) Uani d 1
H H11 0.2189(17) -0.0773(17) 0.3727(10) 0.035(6) Uiso d 1
C C12 0.34340(15) -0.18372(15) 0.35581(9) 0.0266(4) Uani d 1
H H12 0.3178(16) -0.2308(17) 0.3271(10) 0.031(6) Uiso d 1
C C13 0.43807(15) -0.18196(15) 0.38007(9) 0.0252(4) Uani d 1
H H13 0.4966(17) -0.2303(18) 0.3736(9) 0.032(6) Uiso d 1
C C14 0.47740(13) 0.14762(14) 0.41337(9) 0.0206(4) Uani d 1
H H141 0.5151(15) 0.1398(14) 0.4508(10) 0.019(5) Uiso d 1
H H142 0.4958(16) 0.0907(17) 0.3863(10) 0.030(5) Uiso d 1
C C15 0.49591(12) 0.25242(13) 0.38536(8) 0.0177(4) Uani d 1
C C16 0.51955(13) 0.26642(14) 0.32382(8) 0.0204(4) Uani d 1
C C17 0.53897(13) 0.36388(15) 0.29854(9) 0.0243(4) Uani d 1
H H17 0.5544(16) 0.3651(17) 0.2524(11) 0.037(6) Uiso d 1
C C18 0.53539(14) 0.45094(15) 0.33540(10) 0.0263(4) Uani d 1
H H18 0.5515(16) 0.5199(17) 0.3202(10) 0.031(6) Uiso d 1
C C19 0.51163(13) 0.44195(14) 0.39651(9) 0.0232(4) Uani d 1
H H19 0.5110(15) 0.5037(16) 0.4233(9) 0.025(5) Uiso d 1
C C20 0.49238(13) 0.34367(14) 0.42002(8) 0.0190(4) Uani d 1

loop_
_atom_site_aniso_label
_atom_site_aniso_U_11
_atom_site_aniso_U_22
_atom_site_aniso_U_33
_atom_site_aniso_U_12
_atom_site_aniso_U_13
_atom_site_aniso_U_23
Cl1 0.0346(3) 0.0290(3) 0.0282(3) 0.00275(18) -0.0013(2) -0.0095(2)
Cl2 0.0261(2) 0.0342(3) 0.0221(3) -0.00255(17) 0.00426(17) -0.00402(19)
O1 0.0216(6) 0.0225(7) 0.0253(7) 0.0020(5) 0.0008(5) -0.0037(5)
O2 0.0150(5) 0.0167(6) 0.0258(7) -0.0010(4) 0.0025(5) 0.0039(5)
N1 0.0166(7) 0.0175(8) 0.0208(8) 0.0010(5) 0.0026(6) 0.0011(6)
N2 0.0190(7) 0.0190(8) 0.0268(9) 0.0019(6) 0.0037(6) 0.0013(6)
C1 0.0179(8) 0.0191(9) 0.0246(10) 0.0015(7) 0.0028(7) 0.0036(8)
C2 0.0132(7) 0.0181(9) 0.0246(10) 0.0007(6) 0.0035(7) -0.0012(7)
C3 0.0175(8) 0.0240(10) 0.0308(11) 0.0001(7) 0.0023(7) -0.0072(8)
C4 0.0187(8) 0.0375(11) 0.0249(11) 0.0014(7) -0.0022(7) -0.0044(9)
C5 0.0209(8) 0.0288(10) 0.0309(11) 0.0035(7) -0.0013(8) 0.0042(9)
C6 0.0189(8) 0.0202(9) 0.0279(10) 0.0018(7) 0.0008(7) 0.0019(8)
C7 0.0125(7) 0.0208(9) 0.0224(9) 0.0002(6) 0.0021(7) -0.0005(7)
C8 0.0180(8) 0.0184(9) 0.0228(10) -0.0029(6) 0.0009(7) -0.0012(7)
C9 0.0175(8) 0.0162(8) 0.0198(9) -0.0010(6) -0.0004(7) 0.0017(7)
C10 0.0189(8) 0.0187(9) 0.0194(9) 0.0001(6) 0.0034(7) 0.0029(7)
C11 0.0235(9) 0.0273(10) 0.0240(10) -0.0006(7) -0.0010(7) -0.0003(8)
C12 0.0321(10) 0.0253(10) 0.0224(10) -0.0033(8) 0.0019(8) -0.0047(8)
C13 0.0304(9) 0.0216(9) 0.0235(10) 0.0019(7) 0.0060(8) -0.0044(8)
C14 0.0154(8) 0.0179(9) 0.0285(11) -0.0003(6) 0.0027(7) 0.0026(8)
C15 0.0118(7) 0.0182(9) 0.0233(9) 0.0002(6) 0.0006(7) 0.0012(7)
C16 0.0166(8) 0.0214(9) 0.0232(10) 0.0002(6) -0.0015(7) -0.0027(7)
C17 0.0214(9) 0.0286(10) 0.0229(11) -0.0012(7) -0.0019(7) 0.0061(8)
C18 0.0243(9) 0.0203(10) 0.0344(11) -0.0028(7) -0.0040(8) 0.0076(8)
C19 0.0198(8) 0.0188(9) 0.0311(11) -0.0009(7) -0.0033(7) -0.0026(8)
C20 0.0144(7) 0.0225(9) 0.0200(9) 0.0006(6) -0.0009(7) -0.0012(7)

loop_
_atom_type_symbol
_atom_type_description
_atom_type_scat_dispersion_real
_atom_type_scat_dispersion_imag
_atom_type_scat_source
C C 0.0033 0.0016 'International Tables Vol C Tables 4.2.6.8 and 6.1.1.4'
H H 0.0000 0.0000 'International Tables Vol C Tables 4.2.6.8 and 6.1.1.4'
Cl Cl 0.1484 0.1585 'International Tables Vol C Tables 4.2.6.8 and 6.1.1.4'
N N 0.0061 0.0033 'International Tables Vol C Tables 4.2.6.8 and 6.1.1.4'
O O 0.0106 0.0060 'International Tables Vol C Tables 4.2.6.8 and 6.1.1.4'

loop_
_geom_angle_atom_site_label_1
_geom_angle_atom_site_label_2
_geom_angle_atom_site_label_3
_geom_angle
_geom_angle_publ_flag
C10 O1 C13 107.64(14) ?
C14 O2 C9 111.36(12) yes
C1 N1 C7 106.07(15) ?
C1 N1 C8 127.26(16) ?
C7 N1 C8 126.52(15) ?
C1 N2 C2 103.05(15) ?
N1 C1 H1 119.8(12) ?
N2 C1 N1 115.30(17) yes
N2 C1 H1 124.9(12) ?
N2 C2 C7 110.68(15) yes
C3 C2 N2 129.52(17) ?
C3 C2 C7 119.78(16) ?
C4 C3 C2 117.14(18) ?
C4 C3 H3 123.9(12) ?
C2 C3 H3 118.9(12) ?
C3 C4 C5 122.33(19) ?
C3 C4 H4 118.7(13) ?
C5 C4 H4 119.0(13) ?
C4 C5 H5 121.1(12) ?
C6 C5 C4 121.58(18) ?
C6 C5 H5 117.3(12) ?
C5 C6 C7 115.74(17) yes
C5 C6 H6 121.8(12) ?
C7 C6 H6 122.5(12) ?
N1 C7 C6 131.67(17) ?
N1 C7 C2 104.89(14) ?
C6 C7 C2 123.42(17) yes
N1 C8 C9 111.46(14) yes
N1 C8 H81 106.7(12) ?
N1 C8 H82 109.6(11) ?
C9 C8 H81 111.2(12) ?
C9 C8 H82 109.1(11) ?
H81 C8 H82 108.7(16) ?
O2 C9 C10 112.52(14) yes
O2 C9 C8 106.10(13) yes
O2 C9 H9 110.0(10) ?
C8 C9 H9 107.4(10) ?
C10 C9 C8 112.22(14) yes
C10 C9 H9 108.5(10) ?
O1 C10 C9 116.05(14) ?
C11 C10 O1 108.15(15) ?
C11 C10 C9 135.73(15) ?
C10 C11 C12 107.90(16) ?
C10 C11 H11 125.6(14) ?
C12 C11 H11 126.5(14) ?
C11 C12 H12 127.0(13) ?
C13 C12 C11 105.97(18) ?
C13 C12 H12 127.0(13) ?
O1 C13 H13 121.0(12) ?
C12 C13 O1 110.33(17) ?
C12 C13 H13 128.6(12) ?
O2 C14 C15 108.41(13) yes
O2 C14 H141 107.6(12) ?
O2 C14 H142 107.1(12) ?
C15 C14 H141 111.5(12) ?
C15 C14 H142 113.3(13) ?
H141 C14 H142 108.7(17) ?
C16 C15 C20 114.88(15) ?
C16 C15 C14 123.02(16) ?
C20 C15 C14 122.09(16) ?
C15 C16 C17 122.57(16) ?
C15 C16 Cl1 119.42(13) ?
C17 C16 Cl1 118.00(14) ?
C16 C17 H17 115.9(12) ?
C18 C17 C16 119.71(18) ?
C18 C17 H17 124.4(12) ?
C17 C18 H18 122.6(13) ?
C19 C18 C17 120.31(18) ?
C19 C18 H18 117.1(13) ?
C18 C19 C20 118.35(18) ?
C18 C19 H19 120.6(12) ?
C20 C19 H19 121.0(12) ?
C15 C20 Cl2 118.12(13) ?
C19 C20 C15 124.17(17) ?
C19 C20 Cl2 117.71(14) ?

loop_
_geom_bond_atom_site_label_1
_geom_bond_atom_site_label_2
_geom_bond_distance
Cl1 C16 1.7557(19)
Cl2 C20 1.7373(19)
O1 C10 1.363(2)
O1 C13 1.378(2)
O2 C9 1.4474(19)
O2 C14 1.4081(19)
N1 C1 1.376(2)
N1 C7 1.382(2)
N1 C8 1.465(2)
N2 C1 1.318(2)
C1 H1 0.95(2)
C2 N2 1.401(2)
C2 C3 1.391(3)
C2 C7 1.426(2)
C3 H3 0.926(19)
C4 C3 1.390(3)
C4 C5 1.422(3)
C4 H4 0.92(2)
C5 H5 0.98(2)
C6 C5 1.381(3)
C6 C7 1.400(2)
C6 H6 0.97(2)
C8 H81 0.97(2)
C8 H82 0.99(2)
C9 C8 1.505(2)
C9 C10 1.504(2)
C9 H9 0.992(18)
C10 C11 1.350(2)
C11 C12 1.434(3)
C11 H11 0.95(2)
C12 H12 0.94(2)
C13 C12 1.322(3)
C13 H13 0.99(2)
C14 H141 0.96(2)
C14 H142 0.98(2)
C15 C14 1.511(2)
C15 C16 1.397(3)
C15 C20 1.409(2)
C17 C16 1.403(3)
C17 C18 1.391(3)
C17 H17 1.03(2)
C18 H18 0.98(2)
C19 C18 1.382(3)
C19 H19 0.99(2)
C20 C19 1.398(2)

loop_
_geom_hbond_atom_site_label_D
_geom_hbond_atom_site_label_H
_geom_hbond_atom_site_label_A
_geom_hbond_site_symmetry_A
_geom_hbond_distance_DH
_geom_hbond_distance_HA
_geom_hbond_distance_DA
_geom_hbond_angle_DHA
_geom_hbond_publ_flag
C19 H19 Cl2 5_666 1.00(2) 2.76(2) 3.7470(19) 172.0(15) yes
C1 H1 Cg1 7_655 0.95(2) 2.533(19) 3.441(2) 158.8(16) yes

loop_
_geom_torsion_atom_site_label_1
_geom_torsion_atom_site_label_2
_geom_torsion_atom_site_label_3
_geom_torsion_atom_site_label_4
_geom_torsion
C13 O1 C10 C11 0.53(19)
C13 O1 C10 C9 -176.90(14)
C10 O1 C13 C12 -1.1(2)
C14 O2 C9 C10 -74.57(17)
C14 O2 C9 C8 162.36(15)
C9 O2 C14 C15 -173.07(14)
C7 N1 C1 N2 -0.99(19)
C8 N1 C1 N2 -176.72(15)
C1 N1 C7 C2 0.65(16)
C1 N1 C7 C6 178.95(17)
C8 N1 C7 C2 176.41(14)
C8 N1 C7 C6 -5.3(3)
C1 N1 C8 C9 90.6(2)
C7 N1 C8 C9 -84.3(2)
C2 N2 C1 N1 0.85(18)
C3 C2 N2 C1 -179.27(17)
C7 C2 N2 C1 -0.38(17)
N2 C2 C3 C4 178.50(16)
C7 C2 C3 C4 -0.3(2)
N2 C2 C7 N1 -0.18(17)
N2 C2 C7 C6 -178.66(15)
C3 C2 C7 N1 178.83(14)
C3 C2 C7 C6 0.3(2)
C5 C4 C3 C2 0.0(3)
C3 C4 C5 C6 0.3(3)
C7 C6 C5 C4 -0.2(2)
C5 C6 C7 N1 -178.12(16)
C5 C6 C7 C2 -0.1(2)
O2 C9 C8 N1 -61.67(18)
O2 C9 C10 C11 -81.3(2)
O2 C9 C10 O1 95.24(17)
C8 C9 C10 C11 38.3(3)
C8 C9 C10 O1 -145.19(15)
C10 C9 C8 N1 175.07(14)
O1 C10 C11 C12 0.1(2)
C9 C10 C11 C12 176.83(18)
C10 C11 C12 C13 -0.8(2)
O1 C13 C12 C11 1.1(2)
C16 C15 C14 O2 -108.33(18)
C20 C15 C14 O2 72.8(2)
C14 C15 C16 Cl1 0.8(2)
C14 C15 C16 C17 -178.50(15)
C20 C15 C16 Cl1 179.66(11)
C20 C15 C16 C17 0.4(2)
C14 C15 C20 Cl2 -1.0(2)
C14 C15 C20 C19 178.26(15)
C16 C15 C20 Cl2 -179.96(12)
C16 C15 C20 C19 -0.7(2)
C18 C17 C16 Cl1 -178.99(13)
C18 C17 C16 C15 0.3(3)
C16 C17 C18 C19 -0.8(3)
C20 C19 C18 C17 0.5(3)
Cl2 C20 C19 C18 179.51(13)
C15 C20 C19 C18 0.2(3)

loop_
_cod_related_entry_id
_cod_related_entry_database
_cod_related_entry_code
1 ChemSpider 10605422
